data_7103815
loop_
_publ_author_name
'Furutachi, Hideki'
'Murayama, Mizue'
'Shiohara, Amane'
'Yamazaki, Satoshi'
'Fujinami, Shuhei'
'Uehara, Akira'
'Suzuki, Masatatsu'
'Ogo, Seiji'
'Watanabe, Yoshihito'
'Maeda, Yonezo'

_publ_section_title
;
 Regioselective hydroxylation of the xylyl linker in a diiron(III) complex
 having a carboxylate-rich ligand with H2O2
;
_journal_coden_ASTM CHCOFS
_journal_issue 15
_journal_name_full
;
 Chemical Communications (Cambridge, United Kingdom)
;
_journal_page_first 1900
_journal_page_last 1901
_journal_paper_doi 10.1039/b304171a
_journal_year 2003
_chemical_formula_moiety
;
[(Bu)4N][Fe2(xylta-O)(CH3COO)2]3H2O (1Bu4N)
;
_chemical_formula_sum 'C36 H63 Fe2 N3 O16'
_chemical_formula_weight 905.60
_space_group_IT_number 14
_symmetry_cell_setting monoclinic
_symmetry_Int_Tables_number 14
_symmetry_space_group_name_Hall '-P 2yab'
_symmetry_space_group_name_H-M 'P 1 21/a 1'
_cell_angle_alpha 90
_cell_angle_beta 91.69(2)
_cell_angle_gamma 90
_cell_formula_units_Z 4
_cell_length_a 15.986(5)
_cell_length_b 17.475(3)
_cell_length_c 15.193(3)
_cell_measurement_temperature 153
_cell_volume 4243(1)
_computing_data_reduction 'teXsan Ver. 1.11'
_computing_publication_material 'teXsan Ver. 1.11'
_computing_structure_refinement 'teXsan Ver. 1.10'
_computing_structure_solution SHELXS86
_diffrn_measured_fraction_theta_full 0.9409
_diffrn_measured_fraction_theta_max 0.9409
_diffrn_measurement_device_type 'Rigaku RAXIS-IV'
_diffrn_radiation_type 'Mo K\a'
_diffrn_radiation_wavelength 0.7107
_diffrn_reflns_av_R_equivalents 0.038
_diffrn_reflns_limit_h_max 19
_diffrn_reflns_limit_h_min 0
_diffrn_reflns_limit_k_max 21
_diffrn_reflns_limit_k_min 0
_diffrn_reflns_limit_l_max 18
_diffrn_reflns_limit_l_min -18
_diffrn_reflns_number 7749
_diffrn_reflns_theta_full 25.75
_diffrn_reflns_theta_max 25.75
_exptl_absorpt_coefficient_mu 0.755
_exptl_absorpt_correction_type none
_exptl_crystal_colour red
_exptl_crystal_density_diffrn 1.418
_exptl_crystal_density_method 'not measured'
_exptl_crystal_description prism
_exptl_crystal_size_max 0.50
_exptl_crystal_size_mid 0.50
_exptl_crystal_size_min 0.20
_refine_diff_density_max 0.58
_refine_diff_density_min -0.90
_refine_ls_extinction_method none
_refine_ls_goodness_of_fit_ref 1.306
_refine_ls_hydrogen_treatment noref
_refine_ls_number_parameters 514
_refine_ls_number_reflns 6979
_refine_ls_R_factor_gt 0.0402
_refine_ls_shift/su_max 0.0008
_refine_ls_structure_factor_coef F
_refine_ls_weighting_details 'w = 1/[\s^2^(Fo) + 0.00160|Fo|^2^]'
_refine_ls_weighting_scheme calc
_refine_ls_wR_factor_ref 0.0611
_reflns_number_gt 6979
_reflns_number_total 7656
_reflns_threshold_expression F^2^>3.0\s(F^2^)
_cod_data_source_file b304171a.txt
_cod_data_source_block '[(Bu)4N][Fe2(xylta-O)(CH3COO)2]3H2O(1Bu4N)'
_cod_original_formula_sum 'C36 H63 Fe2 N3 O16 '
_cod_database_code 7103815

loop_
_symmetry_equiv_pos_as_xyz
x,y,z
1/2-x,1/2+y,-z
-x,-y,-z
1/2+x,1/2-y,z

loop_
_atom_site_label
_atom_site_type_symbol
_atom_site_fract_x
_atom_site_fract_y
_atom_site_fract_z
_atom_site_U_iso_or_equiv
_atom_site_adp_type
_atom_site_occupancy
_atom_site_calc_flag
_atom_site_refinement_flags
_atom_site_disorder_assembly
_atom_site_disorder_group
Fe1 Fe 0.27252(2) 0.06319(2) 0.16873(2) 0.01956(9) Uani 1.00 d . . .
Fe2 Fe 0.22940(2) 0.07077(2) -0.05548(2) 0.01943(9) Uani 1.00 d . . .
O1 O 0.28083(8) 0.01390(8) 0.04923(8) 0.0214(3) Uani 1.00 d . . .
O2 O 0.24559(10) 0.09139(8) 0.29102(9) 0.0289(4) Uani 1.00 d . . .
O3 O 0.1621(1) 0.05776(10) 0.3999(1) 0.0397(5) Uani 1.00 d . . .
O4 O 0.39186(9) 0.04298(8) 0.18998(9) 0.0258(4) Uani 1.00 d . . .
O5 O 0.48645(10) -0.02553(10) 0.2660(1) 0.0385(5) Uani 1.00 d . . .
O6 O 0.21039(9) 0.13183(8) -0.16409(9) 0.0278(4) Uani 1.00 d . . .
O7 O 0.2781(1) 0.20149(10) -0.2627(1) 0.0416(5) Uani 1.00 d . . .
O8 O 0.18430(9) -0.02483(9) -0.10400(10) 0.0291(4) Uani 1.00 d . . .
O9 O 0.1903(1) -0.1096(1) -0.2116(1) 0.0495(6) Uani 1.00 d . . .
O10 O 0.14592(10) 0.06155(8) 0.1451(1) 0.0292(4) Uani 1.00 d . . .
O11 O 0.12523(9) 0.09533(9) 0.00466(10) 0.0299(4) Uani 1.00 d . . .
O12 O 0.2909(1) 0.17049(8) 0.1334(1) 0.0320(4) Uani 1.00 d . . .
O13 O 0.29602(10) 0.16347(8) -0.01274(10) 0.0295(4) Uani 1.00 d . . .
N1 N 0.2621(1) -0.04821(10) 0.2302(1) 0.0229(4) Uani 1.00 d . . .
N2 N 0.3352(1) 0.03739(9) -0.1336(1) 0.0237(4) Uani 1.00 d . . .
C1 C 0.3233(1) -0.0537(1) 0.0400(1) 0.0215(5) Uani 1.00 d . . .
C2 C 0.3048(1) -0.1155(1) 0.0947(1) 0.0244(5) Uani 1.00 d . . .
C3 C 0.3474(1) -0.1844(1) 0.0830(1) 0.0304(6) Uani 1.00 d . . .
C4 C 0.4069(2) -0.1914(1) 0.0185(2) 0.0356(6) Uani 1.00 d . . .
C5 C 0.4249(1) -0.1290(1) -0.0333(1) 0.0319(6) Uani 1.00 d . . .
C6 C 0.3842(1) -0.0591(1) -0.0234(1) 0.0247(5) Uani 1.00 d . . .
C7 C 0.2394(1) -0.1085(1) 0.1637(1) 0.0267(5) Uani 1.00 d . . .
C8 C 0.1960(1) -0.0381(1) 0.2955(1) 0.0286(5) Uani 1.00 d . . .
C9 C 0.2005(1) 0.0427(1) 0.3333(1) 0.0283(5) Uani 1.00 d . . .
C10 C 0.3444(1) -0.0632(1) 0.2754(1) 0.0277(6) Uani 1.00 d . . .
C11 C 0.4144(1) -0.0128(1) 0.2415(1) 0.0264(5) Uani 1.00 d . . .
C12 C 0.4071(1) 0.0094(1) -0.0771(1) 0.0264(5) Uani 1.00 d . . .
C13 C 0.3564(1) 0.1082(1) -0.1818(1) 0.0285(5) Uani 1.00 d . . .
C14 C 0.2759(1) 0.1514(1) -0.2064(1) 0.0281(5) Uani 1.00 d . . .
C15 C 0.3035(1) -0.0226(1) -0.1953(1) 0.0289(5) Uani 1.00 d . . .
C16 C 0.2209(2) -0.0562(1) -0.1693(1) 0.0311(6) Uani 1.00 d . . .
C17 C 0.0993(1) 0.0755(1) 0.0793(1) 0.0258(5) Uani 1.00 d . . .
C18 C 0.0070(1) 0.0668(1) 0.0895(2) 0.0352(6) Uani 1.00 d . . .
C19 C 0.3101(1) 0.1970(1) 0.0586(1) 0.0265(5) Uani 1.00 d . . .
C20 C 0.3535(2) 0.2727(1) 0.0559(2) 0.0451(7) Uani 1.00 d . . .
N3 N 0.4411(1) 0.23873(10) 0.4958(1) 0.0254(4) Uani 1.00 d . . .
C21 C 0.3765(1) 0.1776(1) 0.5169(1) 0.0278(5) Uani 1.00 d . . .
C22 C 0.4098(1) 0.0985(1) 0.5363(2) 0.0327(6) Uani 1.00 d . . .
C23 C 0.3372(1) 0.0449(1) 0.5539(2) 0.0336(6) Uani 1.00 d . . .
C24 C 0.3655(2) -0.0379(1) 0.5653(2) 0.0404(7) Uani 1.00 d . . .
C25 C 0.4957(1) 0.2133(1) 0.4209(1) 0.0290(5) Uani 1.00 d . . .
C26 C 0.4503(1) 0.1916(1) 0.3361(2) 0.0368(6) Uani 1.00 d . . .
C27 C 0.5123(2) 0.1874(1) 0.2617(2) 0.0381(7) Uani 1.00 d . . .
C28 C 0.5410(2) 0.2647(2) 0.2299(2) 0.0446(7) Uani 1.00 d . . .
C29 C 0.3921(1) 0.3107(1) 0.4704(1) 0.0274(5) Uani 1.00 d . . .
C30 C 0.4429(1) 0.3762(1) 0.4341(2) 0.0354(6) Uani 1.00 d . . .
C31 C 0.3869(2) 0.4455(1) 0.4193(2) 0.0414(7) Uani 1.00 d . . .
C32 C 0.4311(2) 0.5089(2) 0.3698(2) 0.0607(9) Uani 1.00 d . . .
C33 C 0.5003(1) 0.2533(1) 0.5740(1) 0.0290(6) Uani 1.00 d . . .
C34 C 0.4614(1) 0.2891(1) 0.6548(1) 0.0298(6) Uani 1.00 d . . .
C35 C 0.5238(1) 0.2865(1) 0.7325(2) 0.0341(6) Uani 1.00 d . . .
C36 C 0.4927(2) 0.3294(2) 0.8122(2) 0.0427(7) Uani 1.00 d . . .
O14 O 0.7435(1) 0.2300(1) 0.3009(1) 0.0496(5) Uani 1.00 d . . .
O15 O 0.1774(1) 0.2102(1) 0.4528(1) 0.0424(5) Uani 1.00 d . . .
O16 O 0.7131(1) 0.20122(9) 0.6045(1) 0.0405(5) Uani 1.00 d . . .
H1 H 0.3356 -0.2274 0.1204 0.0322 Uiso 1.00 calc . . .
H2 H 0.4353 -0.2395 0.0098 0.0381 Uiso 1.00 calc . . .
H3 H 0.4665 -0.1339 -0.0777 0.0328 Uiso 1.00 calc . . .
H4 H 0.2338 -0.1569 0.1932 0.0279 Uiso 1.00 calc . . .
H5 H 0.1869 -0.0961 0.1359 0.0279 Uiso 1.00 calc . . .
H6 H 0.1417 -0.0460 0.2674 0.0313 Uiso 1.00 calc . . .
H7 H 0.2023 -0.0752 0.3416 0.0313 Uiso 1.00 calc . . .
H8 H 0.3397 -0.0550 0.3368 0.0295 Uiso 1.00 calc . . .
H9 H 0.3596 -0.1158 0.2659 0.0295 Uiso 1.00 calc . . .
H10 H 0.4529 -0.0032 -0.1134 0.0287 Uiso 1.00 calc . . .
H11 H 0.4247 0.0499 -0.0380 0.0287 Uiso 1.00 calc . . .
H12 H 0.3920 0.1404 -0.1451 0.0314 Uiso 1.00 calc . . .
H13 H 0.3862 0.0965 -0.2338 0.0314 Uiso 1.00 calc . . .
H14 H 0.2975 -0.0004 -0.2526 0.0308 Uiso 1.00 calc . . .
H15 H 0.3446 -0.0625 -0.1975 0.0308 Uiso 1.00 calc . . .
H16 H -0.0120 0.1003 0.1344 0.0388 Uiso 1.00 calc . . .
H17 H -0.0219 0.0794 0.0354 0.0388 Uiso 1.00 calc . . .
H18 H -0.0064 0.0155 0.1049 0.0388 Uiso 1.00 calc . . .
H19 H 0.4076 0.2667 0.0311 0.0502 Uiso 1.00 calc . . .
H20 H 0.3219 0.3079 0.0214 0.0502 Uiso 1.00 calc . . .
H21 H 0.3612 0.2925 0.1143 0.0502 Uiso 1.00 calc . . .
H22 H 0.3470 0.1944 0.5666 0.0294 Uiso 1.00 calc . . .
H23 H 0.3384 0.1739 0.4673 0.0294 Uiso 1.00 calc . . .
H24 H 0.4401 0.0801 0.4870 0.0358 Uiso 1.00 calc . . .
H25 H 0.4471 0.1001 0.5864 0.0358 Uiso 1.00 calc . . .
H26 H 0.3105 0.0610 0.6060 0.0360 Uiso 1.00 calc . . .
H27 H 0.2976 0.0475 0.5056 0.0360 Uiso 1.00 calc . . .
H28 H 0.3188 -0.0702 0.5765 0.0444 Uiso 1.00 calc . . .
H29 H 0.3916 -0.0554 0.5135 0.0444 Uiso 1.00 calc . . .
H30 H 0.4046 -0.0418 0.6139 0.0444 Uiso 1.00 calc . . .
H31 H 0.5336 0.2540 0.4087 0.0309 Uiso 1.00 calc . . .
H32 H 0.5275 0.1699 0.4407 0.0309 Uiso 1.00 calc . . .
H33 H 0.4225 0.1440 0.3429 0.0397 Uiso 1.00 calc . . .
H34 H 0.4088 0.2301 0.3220 0.0397 Uiso 1.00 calc . . .
H35 H 0.5607 0.1590 0.2822 0.0428 Uiso 1.00 calc . . .
H36 H 0.4876 0.1603 0.2128 0.0428 Uiso 1.00 calc . . .
H37 H 0.5683 0.2922 0.2774 0.0481 Uiso 1.00 calc . . .
H38 H 0.5796 0.2596 0.1835 0.0481 Uiso 1.00 calc . . .
H39 H 0.4942 0.2940 0.2091 0.0481 Uiso 1.00 calc . . .
H40 H 0.3506 0.2968 0.4268 0.0291 Uiso 1.00 calc . . .
H41 H 0.3647 0.3285 0.5214 0.0291 Uiso 1.00 calc . . .
H42 H 0.4875 0.3889 0.4753 0.0381 Uiso 1.00 calc . . .
H43 H 0.4671 0.3613 0.3801 0.0381 Uiso 1.00 calc . . .
H44 H 0.3382 0.4299 0.3860 0.0471 Uiso 1.00 calc . . .
H45 H 0.3700 0.4644 0.4749 0.0471 Uiso 1.00 calc . . .
H46 H 0.4794 0.5259 0.4030 0.0693 Uiso 1.00 calc . . .
H47 H 0.4486 0.4907 0.3141 0.0693 Uiso 1.00 calc . . .
H48 H 0.3946 0.5516 0.3604 0.0693 Uiso 1.00 calc . . .
H49 H 0.5246 0.2053 0.5921 0.0312 Uiso 1.00 calc . . .
H50 H 0.5441 0.2862 0.5561 0.0312 Uiso 1.00 calc . . .
H51 H 0.4460 0.3406 0.6424 0.0326 Uiso 1.00 calc . . .
H52 H 0.4118 0.2611 0.6691 0.0326 Uiso 1.00 calc . . .
H53 H 0.5336 0.2341 0.7489 0.0376 Uiso 1.00 calc . . .
H54 H 0.5754 0.3083 0.7153 0.0376 Uiso 1.00 calc . . .
H55 H 0.5321 0.3268 0.8595 0.0474 Uiso 1.00 calc . . .
H56 H 0.4834 0.3820 0.7965 0.0474 Uiso 1.00 calc . . .
H57 H 0.4407 0.3081 0.8296 0.0474 Uiso 1.00 calc . . .

loop_
_atom_site_aniso_label
_atom_site_aniso_U_11
_atom_site_aniso_U_22
_atom_site_aniso_U_33
_atom_site_aniso_U_12
_atom_site_aniso_U_13
_atom_site_aniso_U_23
Fe1 0.0216(2) 0.0204(2) 0.0167(2) -0.0014(1) 0.0016(1) -0.0001(1)
Fe2 0.0191(2) 0.0215(2) 0.0177(2) 0.0009(1) 0.0007(1) 0.0007(1)
O1 0.0231(7) 0.0209(7) 0.0204(7) 0.0024(5) 0.0011(5) 0.0006(5)
O2 0.0327(8) 0.0316(8) 0.0225(8) -0.0049(6) 0.0046(6) -0.0031(6)
O3 0.044(1) 0.0479(10) 0.0285(9) -0.0007(8) 0.0141(8) -0.0019(7)
O4 0.0242(7) 0.0288(7) 0.0243(7) -0.0038(6) 0.0019(6) 0.0016(6)
O5 0.0217(8) 0.0508(10) 0.0427(10) 0.0026(7) -0.0019(7) 0.0092(8)
O6 0.0276(8) 0.0321(8) 0.0237(8) 0.0039(6) -0.0001(6) 0.0043(6)
O7 0.044(1) 0.0413(9) 0.0394(10) 0.0064(7) 0.0057(8) 0.0179(8)
O8 0.0294(8) 0.0324(8) 0.0256(8) -0.0049(6) 0.0006(6) -0.0030(6)
O9 0.069(1) 0.044(1) 0.0365(10) -0.0181(9) 0.0060(9) -0.0158(8)
O10 0.0246(8) 0.0382(8) 0.0249(8) 0.0024(6) 0.0021(6) -0.0004(6)
O11 0.0262(8) 0.0370(8) 0.0267(8) 0.0067(6) 0.0032(6) 0.0020(6)
O12 0.0465(10) 0.0237(7) 0.0260(8) -0.0036(6) 0.0039(7) 0.0020(6)
O13 0.0379(9) 0.0260(7) 0.0246(8) -0.0043(6) -0.0005(6) -0.0010(6)
N1 0.0225(9) 0.0257(8) 0.0204(9) -0.0010(7) 0.0025(7) 0.0025(7)
N2 0.0241(9) 0.0267(9) 0.0203(9) 0.0021(7) 0.0022(7) 0.0027(7)
C1 0.023(1) 0.0218(9) 0.0196(10) 0.0002(7) -0.0025(8) -0.0018(8)
C2 0.028(1) 0.0230(9) 0.022(1) -0.0031(8) -0.0024(8) -0.0001(8)
C3 0.038(1) 0.0246(10) 0.028(1) 0.0020(9) -0.0012(9) 0.0031(9)
C4 0.044(1) 0.029(1) 0.033(1) 0.0116(10) 0.004(1) 0.0005(9)
C5 0.034(1) 0.036(1) 0.026(1) 0.0096(9) 0.0050(9) -0.0014(9)
C6 0.025(1) 0.028(1) 0.021(1) 0.0029(8) -0.0010(8) -0.0002(8)
C7 0.029(1) 0.0228(10) 0.029(1) -0.0047(8) 0.0004(9) 0.0014(8)
C8 0.026(1) 0.035(1) 0.025(1) -0.0036(9) 0.0069(9) 0.0040(9)
C9 0.025(1) 0.039(1) 0.021(1) -0.0010(9) 0.0007(8) 0.0016(9)
C10 0.026(1) 0.033(1) 0.024(1) -0.0003(8) 0.0008(9) 0.0056(8)
C11 0.025(1) 0.033(1) 0.021(1) -0.0008(8) 0.0012(8) -0.0006(9)
C12 0.0214(10) 0.033(1) 0.025(1) 0.0028(8) 0.0032(8) 0.0036(9)
C13 0.027(1) 0.032(1) 0.027(1) -0.0004(8) 0.0058(9) 0.0066(9)
C14 0.035(1) 0.026(1) 0.023(1) 0.0026(9) 0.0005(9) 0.0017(8)
C15 0.036(1) 0.032(1) 0.019(1) 0.0044(9) 0.0023(9) -0.0024(8)
C16 0.041(1) 0.030(1) 0.022(1) -0.0016(9) -0.0024(10) 0.0011(9)
C17 0.023(1) 0.0236(9) 0.030(1) 0.0030(8) 0.0013(9) -0.0056(8)
C18 0.023(1) 0.041(1) 0.041(1) 0.0018(9) 0.0046(10) -0.006(1)
C19 0.027(1) 0.0233(10) 0.029(1) 0.0003(8) -0.0008(9) 0.0011(9)
C20 0.065(2) 0.032(1) 0.038(1) -0.018(1) 0.000(1) 0.003(1)
N3 0.0199(8) 0.0310(9) 0.0254(9) 0.0005(7) 0.0015(7) -0.0047(7)
C21 0.0204(10) 0.036(1) 0.027(1) -0.0015(8) 0.0010(8) -0.0022(9)
C22 0.026(1) 0.037(1) 0.035(1) 0.0026(9) 0.0026(9) 0.0024(10)
C23 0.030(1) 0.037(1) 0.034(1) 0.0004(9) 0.0024(10) 0.001(1)
C24 0.039(1) 0.039(1) 0.043(1) 0.001(1) 0.004(1) 0.005(1)
C25 0.023(1) 0.033(1) 0.031(1) 0.0006(8) 0.0061(9) -0.0061(9)
C26 0.033(1) 0.044(1) 0.033(1) -0.0082(10) 0.0055(10) -0.012(1)
C27 0.046(1) 0.037(1) 0.031(1) -0.010(1) 0.011(1) -0.009(1)
C28 0.055(2) 0.045(1) 0.033(1) -0.009(1) -0.002(1) 0.004(1)
C29 0.024(1) 0.033(1) 0.025(1) 0.0028(8) -0.0010(8) -0.0041(9)
C30 0.035(1) 0.032(1) 0.039(1) -0.0012(9) 0.002(1) -0.004(1)
C31 0.050(2) 0.034(1) 0.040(1) 0.004(1) 0.001(1) -0.005(1)
C32 0.083(2) 0.037(1) 0.062(2) -0.010(1) -0.003(2) 0.006(1)
C33 0.022(1) 0.038(1) 0.027(1) 0.0031(8) -0.0023(9) -0.0039(9)
C34 0.026(1) 0.039(1) 0.024(1) 0.0030(9) -0.0002(9) -0.0036(9)
C35 0.030(1) 0.043(1) 0.030(1) 0.0066(9) -0.0025(9) -0.0039(10)
C36 0.045(1) 0.055(2) 0.028(1) 0.013(1) -0.006(1) -0.008(1)
O14 0.060(1) 0.0456(10) 0.044(1) 0.0039(9) 0.0069(9) 0.0105(9)
O15 0.0324(9) 0.054(1) 0.0409(10) 0.0112(8) -0.0028(7) -0.0071(8)
O16 0.047(1) 0.0342(8) 0.0401(10) -0.0052(7) 0.0036(8) 0.0018(7)

loop_
_atom_type_symbol
_atom_type_description
_atom_type_scat_dispersion_real
_atom_type_scat_dispersion_imag
_atom_type_scat_source
C C 0.003 0.002
;International Tables for Crystallography
(1992, Vol. C, Tables 4.2.6.8 and 6.1.1.1)
;
H H 0.000 0.000
;International Tables for Crystallography
(1992, Vol. C, Table 6.1.1.2)
;
N N 0.006 0.003
;International Tables for Crystallography
(1992, Vol. C, Tables 4.2.6.8 and 6.1.1.1)
;
O O 0.011 0.006
;International Tables for Crystallography
(1992, Vol. C, Tables 4.2.6.8 and 6.1.1.1)
;
Fe Fe 0.346 0.844
;International Tables for Crystallography
(1992, Vol. C, Tables 4.2.6.8 and 6.1.1.1)
;

loop_
_geom_angle_atom_site_label_1
_geom_angle_atom_site_label_2
_geom_angle_atom_site_label_3
_geom_angle
_geom_angle_site_symmetry_1
_geom_angle_site_symmetry_2
_geom_angle_site_symmetry_3
_geom_angle_publ_flag
O1 FE1 O2 166.36(6) . . . yes
O1 FE1 O4 88.95(6) . . . yes
O1 FE1 O10 85.81(6) . . . yes
O1 FE1 O12 98.43(6) . . . yes
O1 FE1 N1 90.70(6) . . . yes
O2 FE1 O4 97.34(6) . . . yes
O2 FE1 O10 85.82(6) . . . yes
O2 FE1 O12 93.26(6) . . . yes
O2 FE1 N1 78.34(6) . . . yes
O4 FE1 O10 168.80(6) . . . yes
O4 FE1 O12 93.65(6) . . . yes
O4 FE1 N1 81.61(6) . . . yes
O10 FE1 O12 96.90(6) . . . yes
O10 FE1 N1 88.55(6) . . . yes
O12 FE1 N1 169.67(6) . . . yes
O1 FE2 O6 164.92(6) . . . yes
O1 FE2 O8 90.77(6) . . . yes
O1 FE2 O11 94.10(6) . . . yes
O1 FE2 O13 86.76(6) . . . yes
O1 FE2 N2 89.58(6) . . . yes
O6 FE2 O8 95.76(6) . . . yes
O6 FE2 O11 99.09(6) . . . yes
O6 FE2 O13 84.43(6) . . . yes
O6 FE2 N2 78.04(6) . . . yes
O8 FE2 O11 93.08(6) . . . yes
O8 FE2 O13 169.86(6) . . . yes
O8 FE2 N2 81.33(6) . . . yes
O11 FE2 O13 96.90(7) . . . yes
O11 FE2 N2 173.36(6) . . . yes
O13 FE2 N2 88.82(7) . . . yes
FE1 O1 FE2 117.43(6) . . . yes
FE1 O1 C1 120.4(1) . . . yes
FE2 O1 C1 122.1(1) . . . yes
FE1 O2 C9 116.1(1) . . . yes
FE1 O4 C11 119.2(1) . . . yes
FE2 O6 C14 116.8(1) . . . yes
FE2 O8 C16 118.9(1) . . . yes
FE1 O10 C17 134.4(1) . . . yes
FE2 O11 C17 131.2(1) . . . yes
FE1 O12 C19 129.0(1) . . . yes
FE2 O13 C19 136.9(1) . . . yes
FE1 N1 C7 111.2(1) . . . yes
FE1 N1 C8 104.3(1) . . . yes
FE1 N1 C10 106.1(1) . . . yes
C7 N1 C8 111.9(2) . . . yes
C7 N1 C10 112.4(2) . . . yes
C8 N1 C10 110.4(2) . . . yes
FE2 N2 C12 111.9(1) . . . yes
FE2 N2 C13 103.8(1) . . . yes
FE2 N2 C15 106.1(1) . . . yes
C12 N2 C13 111.9(2) . . . yes
C12 N2 C15 111.9(2) . . . yes
C13 N2 C15 110.8(2) . . . yes
O1 C1 C2 119.3(2) . . . yes
O1 C1 C6 119.1(2) . . . yes
C2 C1 C6 121.5(2) . . . yes
C1 C2 C3 118.5(2) . . . yes
C1 C2 C7 121.0(2) . . . yes
C3 C2 C7 120.6(2) . . . yes
C2 C3 C4 120.8(2) . . . yes
C3 C4 C5 119.4(2) . . . yes
C4 C5 C6 121.6(2) . . . yes
C1 C6 C5 118.2(2) . . . yes
C1 C6 C12 120.6(2) . . . yes
C5 C6 C12 121.1(2) . . . yes
N1 C7 C2 111.5(2) . . . yes
N1 C8 C9 109.7(2) . . . yes
O2 C9 O3 124.5(2) . . . yes
O2 C9 C8 116.2(2) . . . yes
O3 C9 C8 119.3(2) . . . yes
N1 C10 C11 112.9(2) . . . yes
O4 C11 O5 124.5(2) . . . yes
O4 C11 C10 116.4(2) . . . yes
O5 C11 C10 119.1(2) . . . yes
N2 C12 C6 112.1(2) . . . yes
N2 C13 C14 109.3(2) . . . yes
O6 C14 O7 125.2(2) . . . yes
O6 C14 C13 115.9(2) . . . yes
O7 C14 C13 118.9(2) . . . yes
N2 C15 C16 113.2(2) . . . yes
O8 C16 O9 123.0(2) . . . yes
O8 C16 C15 117.1(2) . . . yes
O9 C16 C15 119.9(2) . . . yes
O10 C17 O11 124.4(2) . . . yes
O10 C17 C18 117.5(2) . . . yes
O11 C17 C18 118.1(2) . . . yes
O12 C19 O13 124.4(2) . . . yes
O12 C19 C20 118.1(2) . . . yes
O13 C19 C20 117.6(2) . . . yes
C21 N3 C25 111.1(2) . . . yes
C21 N3 C29 106.5(2) . . . yes
C21 N3 C33 111.3(2) . . . yes
C25 N3 C29 110.7(2) . . . yes
C25 N3 C33 106.0(2) . . . yes
C29 N3 C33 111.3(2) . . . yes
N3 C21 C22 116.5(2) . . . yes
C21 C22 C23 109.5(2) . . . yes
C22 C23 C24 112.3(2) . . . yes
N3 C25 C26 116.1(2) . . . yes
C25 C26 C27 109.7(2) . . . yes
C26 C27 C28 113.8(2) . . . yes
N3 C29 C30 116.0(2) . . . yes
C29 C30 C31 109.6(2) . . . yes
C30 C31 C32 111.9(2) . . . yes
N3 C33 C34 116.0(2) . . . yes
C33 C34 C35 109.8(2) . . . yes
C34 C35 C36 112.4(2) . . . yes

loop_
_geom_bond_atom_site_label_1
_geom_bond_atom_site_label_2
_geom_bond_distance
_geom_bond_site_symmetry_1
_geom_bond_site_symmetry_2
_geom_bond_publ_flag
FE1 O1 2.017(1) . . yes
FE1 O2 1.982(2) . . yes
FE1 O4 1.958(2) . . yes
FE1 O10 2.045(2) . . yes
FE1 O12 1.975(1) . . yes
FE1 N1 2.168(2) . . yes
FE2 O1 2.029(1) . . yes
FE2 O6 1.981(1) . . yes
FE2 O8 1.955(2) . . yes
FE2 O11 1.970(2) . . yes
FE2 O13 2.035(2) . . yes
FE2 N2 2.174(2) . . yes
O1 C1 1.372(2) . . yes
O2 C9 1.298(3) . . yes
O3 C9 1.227(3) . . yes
O4 C11 1.294(3) . . yes
O5 C11 1.221(3) . . yes
O6 C14 1.291(3) . . yes
O7 C14 1.225(3) . . yes
O8 C16 1.290(3) . . yes
O9 C16 1.227(3) . . yes
O10 C17 1.253(3) . . yes
O11 C17 1.267(3) . . yes
O12 C19 1.272(3) . . yes
O13 C19 1.247(3) . . yes
N1 C7 1.497(3) . . yes
N1 C8 1.481(3) . . yes
N1 C10 1.490(3) . . yes
N2 C12 1.496(3) . . yes
N2 C13 1.483(3) . . yes
N2 C15 1.486(3) . . yes
C1 C2 1.399(3) . . yes
C1 C6 1.393(3) . . yes
C2 C3 1.397(3) . . yes
C2 C7 1.506(3) . . yes
C3 C4 1.391(3) . . yes
C4 C5 1.381(3) . . yes
C5 C6 1.395(3) . . yes
C6 C12 1.501(3) . . yes
C8 C9 1.525(3) . . yes
C10 C11 1.525(3) . . yes
C13 C14 1.528(3) . . yes
C15 C16 1.509(3) . . yes
C17 C18 1.497(3) . . yes
C19 C20 1.496(3) . . yes
N3 C21 1.526(3) . . yes
N3 C25 1.522(3) . . yes
N3 C29 1.524(3) . . yes
N3 C33 1.518(3) . . yes
C21 C22 1.509(3) . . yes
C22 C23 1.520(3) . . yes
C23 C24 1.523(3) . . yes
C25 C26 1.508(3) . . yes
C26 C27 1.528(3) . . yes
C27 C28 1.510(3) . . yes
C29 C30 1.518(3) . . yes
C30 C31 1.518(3) . . yes
C31 C32 1.524(4) . . yes
C33 C34 1.527(3) . . yes
C34 C35 1.523(3) . . yes
C35 C36 1.521(3) . . yes

loop_
_geom_contact_atom_site_label_1
_geom_contact_atom_site_label_2
_geom_contact_distance
_geom_contact_site_symmetry_1
_geom_contact_site_symmetry_2
_geom_contact_publ_flag
O2 O14 3.125(2) . 4_455 ?
O2 O15 3.420(2) . . ?
O3 O15 2.791(3) . . ?
O3 C31 3.484(3) . 2_546 ?
O4 C27 3.338(3) . . ?
O4 C26 3.525(3) . . ?
O5 C13 3.198(3) . 3_655 ?
O5 C12 3.390(3) . 3_655 ?
O5 N2 3.544(3) . 3_655 ?
O6 C36 3.553(3) . 4_454 ?
O6 C3 3.571(3) . 2_555 ?
O7 O16 2.813(2) . 4_454 ?
O7 C34 3.566(3) . 1_554 ?
O8 C18 3.158(3) . 3_555 ?
O9 O14 2.733(3) . 3_655 ?
O9 C20 3.227(3) . 2_545 ?
O9 C31 3.490(3) . 2_545 ?
O12 O14 3.192(2) . 4_455 ?
O14 O15 2.771(3) . 4_555 ?
O14 C28 3.436(4) . . ?
O14 C29 3.524(3) . 4_555 ?
O15 O16 2.821(3) . 4_455 ?
O15 C25 3.221(3) . 4_455 ?
O15 C21 3.350(3) . . ?
O15 C9 3.470(3) . . ?
O15 C33 3.481(3) . 4_455 ?
O16 C10 3.177(3) . 3_656 ?
O16 C8 3.523(3) . 3_656 ?
O16 C33 3.538(3) . . ?
O16 C29 3.568(3) . 4_555 ?
C18 C18 3.587(5) . 3_555 ?
